data_1553362
loop_
_publ_author_name
'Yeap, Joanne Soon-Yee'
'Navanesan, Suerialoasan'
'Sim, Kae-Shin'
'Yong, Kien-Thai'
'Gurusamy, Subramaniam'
'Lim, Siew-Huah'
'Low, Yun-Yee'
'Kam, Toh-Seok'

_publ_section_title
;
 Ajmaline, Oxindole, and Cytotoxic Macroline-Akuammiline Bisindole
 Alkaloids from Alstonia penangiana.
;
_journal_issue 5
_journal_name_full 'Journal of natural products'
_journal_page_first 1266
_journal_page_last 1277
_journal_paper_doi 10.1021/acs.jnatprod.8b00170
_journal_volume 81
_journal_year 2018
_chemical_absolute_configuration ad
_chemical_formula_moiety 'C20 H26 N2 O4, H2 O'
_chemical_formula_sum 'C20 H28 N2 O5'
_chemical_formula_weight 376.44
_chemical_name_common 'Alstonoxine F'
_chemical_temperature_decomposition_gt 442
_space_group_crystal_system monoclinic
_space_group_IT_number 4
_space_group_name_Hall 'P 2yb'
_space_group_name_H-M_alt 'P 1 21 1'
_atom_sites_solution_hydrogens mixed
_audit_creation_method SHELXL-2018/1
_cell_angle_alpha 90
_cell_angle_beta 94.708(8)
_cell_angle_gamma 90
_cell_formula_units_Z 2
_cell_length_a 8.2777(8)
_cell_length_b 11.3247(9)
_cell_length_c 10.2020(7)
_cell_measurement_reflns_used 4337
_cell_measurement_temperature 293(2)
_cell_measurement_theta_max 73.7550
_cell_measurement_theta_min 3.8250
_cell_volume 953.13(14)
_computing_cell_refinement 'CrysAlisPro 1.171.38.41 (Rigaku OD, 2015)'
_computing_data_collection 'CrysAlisPro 1.171.38.41 (Rigaku OD, 2015)'
_computing_data_reduction 'CrysAlisPro 1.171.38.41 (Rigaku OD, 2015)'
_computing_molecular_graphics 'X-SEED (Barbour, 2001)'
_computing_publication_material 'enCIFer (Allen et al., 2004)'
_computing_structure_refinement 'SHELXL-2018/1 (Sheldrick, 2018)'
_computing_structure_solution 'SHELXT 2014/5 (Sheldrick, 2014)'
_diffrn_ambient_temperature 293(2)
_diffrn_detector_area_resol_mean 10.4041
_diffrn_measured_fraction_theta_full 1.000
_diffrn_measured_fraction_theta_max 0.988
_diffrn_measurement_device_type 'SuperNova, Dual, Cu at zero, Atlas'
_diffrn_measurement_method '\w scan'
_diffrn_radiation_type CuK\a
_diffrn_radiation_wavelength 1.54184
_diffrn_reflns_av_R_equivalents 0.1055
_diffrn_reflns_av_unetI/netI 0.0603
_diffrn_reflns_Laue_measured_fraction_full 1.000
_diffrn_reflns_Laue_measured_fraction_max 0.988
_diffrn_reflns_limit_h_max 10
_diffrn_reflns_limit_h_min -10
_diffrn_reflns_limit_k_max 13
_diffrn_reflns_limit_k_min -14
_diffrn_reflns_limit_l_max 12
_diffrn_reflns_limit_l_min -12
_diffrn_reflns_number 15376
_diffrn_reflns_point_group_measured_fraction_full 0.991
_diffrn_reflns_point_group_measured_fraction_max 0.967
_diffrn_reflns_theta_full 67.684
_diffrn_reflns_theta_max 74.459
_diffrn_reflns_theta_min 4.348
_diffrn_source 'micro-focus sealed X-ray tube'
_diffrn_source_type 'SuperNova (Cu) X-ray Source'
_exptl_absorpt_coefficient_mu 0.773
_exptl_absorpt_correction_T_max 1.00000
_exptl_absorpt_correction_T_min 0.04838
_exptl_absorpt_correction_type multi-scan
_exptl_absorpt_process_details
;
CrysAlisPro 1.171.38.41 (Rigaku Oxford Diffraction, 2015)
Empirical absorption correction using spherical harmonics,
 implemented in SCALE3 ABSPACK scaling algorithm.
;
_exptl_crystal_colour colorless
_exptl_crystal_density_diffrn 1.312
_exptl_crystal_description needle
_exptl_crystal_F_000 404
_exptl_crystal_size_max 0.2
_exptl_crystal_size_mid 0.03
_exptl_crystal_size_min 0.01
_refine_diff_density_max 0.804
_refine_diff_density_min -0.370
_refine_diff_density_rms 0.062
_refine_ls_abs_structure_details
;
 Flack x determined using 1117 quotients [(I+)-(I-)]/[(I+)+(I-)]
 (Parsons, Flack and Wagner, Acta Cryst. B69 (2013) 249-259).
;
_refine_ls_abs_structure_Flack 0.1(4)
_refine_ls_extinction_method none
_refine_ls_goodness_of_fit_ref 1.256
_refine_ls_hydrogen_treatment constr
_refine_ls_matrix_type full
_refine_ls_number_parameters 251
_refine_ls_number_reflns 3766
_refine_ls_number_restraints 1
_refine_ls_restrained_S_all 1.256
_refine_ls_R_factor_all 0.0832
_refine_ls_R_factor_gt 0.0714
_refine_ls_shift/su_max <0.001
_refine_ls_shift/su_mean <0.001
_refine_ls_structure_factor_coef Fsqd
_refine_ls_weighting_details 'w=1/[\s^2^(Fo^2^)+(0.0950P)^2^] where P=(Fo^2^+2Fc^2^)/3'
_refine_ls_weighting_scheme calc
_refine_ls_wR_factor_gt 0.1866
_refine_ls_wR_factor_ref 0.1984
_reflns_Friedel_coverage 0.858
_reflns_Friedel_fraction_full 0.981
_reflns_Friedel_fraction_max 0.943
_reflns_number_gt 3094
_reflns_number_total 3766
_reflns_threshold_expression 'I > 2\s(I)'
_cod_data_source_file np8b00170_si_002.cif
_cod_data_source_block exp_6674_a
_cod_depositor_comments
;
The following automatic conversions were performed:

data name '_chemical_melting_point' was changed to
'_chemical_temperature_decomposition_gt' since the value was
specified as 'more than' ('>') a certain temperature. The value '>442
K dec.' was changed to '442' -- it should be numeric and without a
unit designator.

Automatic conversion script
Id: cif_fix_values 6909 2019-04-08 15:41:33Z antanas 
;
_cod_original_sg_symbol_H-M 'P 21'
_cod_database_code 1553362
_shelx_shelxl_version_number 2018/1
_shelx_space_group_comment
;
The symmetry employed for this shelxl refinement is uniquely defined
by the following loop, which should always be used as a source of
symmetry information in preference to the above space-group names.
They are only intended as comments.
;

loop_
_space_group_symop_operation_xyz
'x, y, z'
'-x, y+1/2, -z'

loop_
_atom_site_label
_atom_site_type_symbol
_atom_site_fract_x
_atom_site_fract_y
_atom_site_fract_z
_atom_site_U_iso_or_equiv
_atom_site_adp_type
_atom_site_occupancy
_atom_site_site_symmetry_order
_atom_site_calc_flag
_atom_site_refinement_flags_posn
_atom_site_refinement_flags_adp
O19 O 0.4824(5) 0.5021(5) 0.3613(4) 0.0645(10) Uani 1 1 d . .
H19 H 0.493814 0.467439 0.292095 0.097 Uiso 1 1 calc R U
O2 O 0.1245(5) 0.5526(4) 1.0269(3) 0.0594(9) Uani 1 1 d . .
N4 N 0.4377(5) 0.5428(3) 0.9117(4) 0.0465(9) Uani 1 1 d . .
N1 N -0.0107(5) 0.7010(4) 0.9119(4) 0.0499(9) Uani 1 1 d . .
O1 O 0.7850(7) 0.1433(5) 0.7125(5) 0.0854(15) Uani 1 1 d G .
H1A H 0.842103 0.119206 0.780244 0.128 Uiso 1 1 d G U
H1B H 0.846705 0.168307 0.655934 0.128 Uiso 1 1 d G U
O21 O 0.4865(7) 0.4321(5) 1.0997(4) 0.0780(13) Uani 1 1 d . .
C2 C 0.1021(6) 0.6125(5) 0.9292(4) 0.0474(10) Uani 1 1 d . .
C8 C 0.0980(5) 0.6884(4) 0.7132(4) 0.0441(10) Uani 1 1 d . .
C7 C 0.1953(5) 0.6058(4) 0.8039(4) 0.0421(9) Uani 1 1 d . .
C15 C 0.4930(6) 0.5749(4) 0.6383(4) 0.0437(10) Uani 1 1 d . .
H15 H 0.389180 0.567928 0.585386 0.052 Uiso 1 1 calc R U
C13 C -0.0153(6) 0.7461(4) 0.7843(5) 0.0469(10) Uani 1 1 d . .
C14 C 0.4739(6) 0.6780(4) 0.7332(5) 0.0456(10) Uani 1 1 d . .
H14A H 0.580659 0.703152 0.768705 0.055 Uiso 1 1 calc R U
H14B H 0.424050 0.743792 0.684214 0.055 Uiso 1 1 calc R U
C19 C 0.6366(6) 0.5198(5) 0.4305(5) 0.0525(12) Uani 1 1 d . .
H19A H 0.674162 0.444152 0.468306 0.063 Uiso 1 1 calc R U
C5 C 0.3986(7) 0.4469(4) 0.8174(4) 0.0480(10) Uani 1 1 d . .
H5 H 0.405218 0.369727 0.860954 0.058 Uiso 1 1 calc R U
C9 C 0.1037(6) 0.7150(5) 0.5811(5) 0.0519(11) Uani 1 1 d . .
H9 H 0.176216 0.676428 0.530853 0.062 Uiso 1 1 calc R U
C3 C 0.3720(6) 0.6488(4) 0.8475(4) 0.0437(10) Uani 1 1 d . .
H3 H 0.370945 0.714740 0.909625 0.052 Uiso 1 1 calc R U
C6 C 0.2224(6) 0.4758(4) 0.7655(4) 0.0468(10) Uani 1 1 d . .
H6A H 0.146737 0.424352 0.805608 0.056 Uiso 1 1 calc R U
H6B H 0.208032 0.466045 0.670775 0.056 Uiso 1 1 calc R U
C20 C 0.6198(6) 0.6057(5) 0.5416(5) 0.0500(10) Uani 1 1 d . .
H20A H 0.592968 0.682548 0.503749 0.060 Uiso 1 1 calc R U
H20B H 0.724525 0.612903 0.591090 0.060 Uiso 1 1 calc R U
C21 C 0.4648(7) 0.5289(5) 1.0408(5) 0.0554(12) Uani 1 1 d . .
H21 H 0.467814 0.596809 1.092216 0.066 Uiso 1 1 calc R U
C16 C 0.5198(7) 0.4555(4) 0.7112(5) 0.0502(11) Uani 1 1 d . .
H16 H 0.495872 0.391828 0.647539 0.060 Uiso 1 1 calc R U
C12 C -0.1200(7) 0.8324(5) 0.7304(5) 0.0551(12) Uani 1 1 d . .
H12 H -0.193186 0.870869 0.780126 0.066 Uiso 1 1 calc R U
C17 C 0.6934(8) 0.4394(6) 0.7716(6) 0.0661(15) Uani 1 1 d . .
H17A H 0.766094 0.435473 0.701835 0.079 Uiso 1 1 calc R U
H17B H 0.724025 0.507221 0.826085 0.079 Uiso 1 1 calc R U
C10 C -0.0017(7) 0.8008(6) 0.5250(5) 0.0590(13) Uani 1 1 d . .
H10 H 0.001354 0.819296 0.436418 0.071 Uiso 1 1 calc R U
C22 C -0.1142(9) 0.7349(7) 1.0112(6) 0.0691(16) Uani 1 1 d . .
H22A H -0.049240 0.761032 1.088026 0.104 Uiso 1 1 calc R U
H22B H -0.178644 0.668514 1.033414 0.104 Uiso 1 1 calc R U
H22C H -0.183949 0.797939 0.978716 0.104 Uiso 1 1 calc R U
C11 C -0.1093(8) 0.8582(6) 0.5976(6) 0.0629(14) Uani 1 1 d . .
H11 H -0.176851 0.915639 0.557557 0.075 Uiso 1 1 calc R U
C18 C 0.7589(8) 0.5622(8) 0.3386(6) 0.0778(19) Uani 1 1 d . .
H18A H 0.717820 0.631190 0.292522 0.117 Uiso 1 1 calc R U
H18B H 0.777687 0.501053 0.276494 0.117 Uiso 1 1 calc R U
H18C H 0.858880 0.581178 0.388630 0.117 Uiso 1 1 calc R U
O17 O 0.7104(12) 0.3373(7) 0.8474(7) 0.128(3) Uani 1 1 d . .
H17 H 0.719283 0.280084 0.799288 0.192 Uiso 1 1 calc R U

loop_
_atom_site_aniso_label
_atom_site_aniso_U_11
_atom_site_aniso_U_22
_atom_site_aniso_U_33
_atom_site_aniso_U_23
_atom_site_aniso_U_13
_atom_site_aniso_U_12
O19 0.067(2) 0.085(3) 0.0415(17) -0.0116(19) 0.0043(15) -0.003(2)
O2 0.083(2) 0.058(2) 0.0385(17) 0.0092(15) 0.0140(16) 0.0022(19)
N4 0.066(2) 0.040(2) 0.0334(17) -0.0007(15) 0.0027(16) 0.0050(17)
N1 0.061(2) 0.053(2) 0.0376(19) -0.0028(17) 0.0110(16) 0.0018(18)
O1 0.123(4) 0.077(3) 0.058(3) 0.011(2) 0.016(3) -0.002(3)
O21 0.112(3) 0.076(3) 0.045(2) 0.0038(19) -0.002(2) 0.009(3)
C2 0.063(2) 0.047(2) 0.033(2) 0.0010(18) 0.0076(17) -0.003(2)
C8 0.052(2) 0.045(2) 0.035(2) -0.0009(18) 0.0000(17) -0.003(2)
C7 0.056(2) 0.042(2) 0.0287(17) 0.0011(17) 0.0056(16) -0.0008(19)
C15 0.054(2) 0.047(3) 0.0301(18) -0.0010(17) 0.0051(16) -0.0001(19)
C13 0.059(2) 0.043(2) 0.038(2) -0.0005(18) 0.0042(18) -0.002(2)
C14 0.053(2) 0.039(2) 0.045(2) -0.0020(18) 0.0047(18) -0.0019(19)
C19 0.057(3) 0.063(3) 0.038(2) -0.002(2) 0.0064(19) 0.003(2)
C5 0.076(3) 0.035(2) 0.032(2) -0.0009(17) 0.003(2) 0.003(2)
C9 0.061(3) 0.058(3) 0.036(2) 0.002(2) 0.0053(19) 0.003(2)
C3 0.063(2) 0.036(2) 0.0312(19) -0.0052(16) 0.0028(17) -0.0009(18)
C6 0.068(3) 0.037(2) 0.036(2) -0.0051(17) 0.0074(19) -0.008(2)
C20 0.060(2) 0.051(3) 0.040(2) 0.000(2) 0.0084(18) -0.002(2)
C21 0.072(3) 0.058(3) 0.035(2) -0.002(2) -0.001(2) 0.009(2)
C16 0.071(3) 0.041(2) 0.039(2) -0.0036(18) 0.005(2) 0.010(2)
C12 0.066(3) 0.049(3) 0.051(3) -0.001(2) 0.009(2) 0.007(2)
C17 0.075(3) 0.067(4) 0.056(3) 0.002(3) 0.006(3) 0.022(3)
C10 0.070(3) 0.062(3) 0.044(3) 0.011(2) 0.001(2) 0.002(3)
C22 0.085(4) 0.077(4) 0.048(3) -0.008(3) 0.022(3) 0.008(3)
C11 0.074(3) 0.056(3) 0.058(3) 0.010(3) 0.001(3) 0.006(3)
C18 0.074(3) 0.108(5) 0.055(3) -0.015(3) 0.023(3) -0.010(4)
O17 0.182(7) 0.119(6) 0.083(4) 0.018(4) -0.001(4) 0.073(6)

loop_
_atom_type_symbol
_atom_type_description
_atom_type_scat_dispersion_real
_atom_type_scat_dispersion_imag
_atom_type_scat_source
C C 0.0181 0.0091 'International Tables Vol C Tables 4.2.6.8 and 6.1.1.4'
H H 0.0000 0.0000 'International Tables Vol C Tables 4.2.6.8 and 6.1.1.4'
N N 0.0311 0.0180 'International Tables Vol C Tables 4.2.6.8 and 6.1.1.4'
O O 0.0492 0.0322 'International Tables Vol C Tables 4.2.6.8 and 6.1.1.4'

loop_
_geom_angle_atom_site_label_1
_geom_angle_atom_site_label_2
_geom_angle_atom_site_label_3
_geom_angle
C19 O19 H19 109.5
C21 N4 C3 124.9(4)
C21 N4 C5 124.9(4)
C3 N4 C5 105.2(3)
C2 N1 C13 110.7(4)
C2 N1 C22 123.1(5)
C13 N1 C22 126.1(5)
H1A O1 H1B 109.5
O2 C2 N1 125.0(5)
O2 C2 C7 126.9(5)
N1 C2 C7 108.1(4)
C9 C8 C13 118.9(4)
C9 C8 C7 132.4(4)
C13 C8 C7 108.7(4)
C8 C7 C6 121.3(4)
C8 C7 C2 101.5(4)
C6 C7 C2 110.5(4)
C8 C7 C3 114.9(4)
C6 C7 C3 102.5(4)
C2 C7 C3 105.5(3)
C14 C15 C20 110.1(4)
C14 C15 C16 112.3(4)
C20 C15 C16 115.3(4)
C14 C15 H15 106.2
C20 C15 H15 106.2
C16 C15 H15 106.2
C12 C13 C8 123.2(5)
C12 C13 N1 126.5(5)
C8 C13 N1 110.2(4)
C3 C14 C15 114.1(4)
C3 C14 H14A 108.7
C15 C14 H14A 108.7
C3 C14 H14B 108.7
C15 C14 H14B 108.7
H14A C14 H14B 107.6
O19 C19 C20 109.3(4)
O19 C19 C18 110.9(4)
C20 C19 C18 111.6(5)
O19 C19 H19A 108.3
C20 C19 H19A 108.3
C18 C19 H19A 108.3
N4 C5 C16 107.0(4)
N4 C5 C6 102.7(4)
C16 C5 C6 113.4(4)
N4 C5 H5 111.1
C16 C5 H5 111.1
C6 C5 H5 111.1
C8 C9 C10 118.7(5)
C8 C9 H9 120.7
C10 C9 H9 120.7
N4 C3 C14 108.2(4)
N4 C3 C7 100.2(4)
C14 C3 C7 114.2(3)
N4 C3 H3 111.2
C14 C3 H3 111.2
C7 C3 H3 111.2
C5 C6 C7 105.5(4)
C5 C6 H6A 110.6
C7 C6 H6A 110.6
C5 C6 H6B 110.6
C7 C6 H6B 110.6
H6A C6 H6B 108.8
C19 C20 C15 116.4(4)
C19 C20 H20A 108.2
C15 C20 H20A 108.2
C19 C20 H20B 108.2
C15 C20 H20B 108.2
H20A C20 H20B 107.3
O21 C21 N4 125.7(5)
O21 C21 H21 117.1
N4 C21 H21 117.1
C17 C16 C5 110.8(4)
C17 C16 C15 113.0(5)
C5 C16 C15 108.5(4)
C17 C16 H16 108.1
C5 C16 H16 108.1
C15 C16 H16 108.1
C13 C12 C11 116.4(5)
C13 C12 H12 121.8
C11 C12 H12 121.8
O17 C17 C16 111.9(7)
O17 C17 H17A 109.2
C16 C17 H17A 109.2
O17 C17 H17B 109.2
C16 C17 H17B 109.2
H17A C17 H17B 107.9
C11 C10 C9 121.4(5)
C11 C10 H10 119.3
C9 C10 H10 119.3
N1 C22 H22A 109.5
N1 C22 H22B 109.5
H22A C22 H22B 109.5
N1 C22 H22C 109.5
H22A C22 H22C 109.5
H22B C22 H22C 109.5
C10 C11 C12 121.4(5)
C10 C11 H11 119.3
C12 C11 H11 119.3
C19 C18 H18A 109.5
C19 C18 H18B 109.5
H18A C18 H18B 109.5
C19 C18 H18C 109.5
H18A C18 H18C 109.5
H18B C18 H18C 109.5
C17 O17 H17 109.5

loop_
_geom_bond_atom_site_label_1
_geom_bond_atom_site_label_2
_geom_bond_distance
O19 C19 1.421(6)
O19 H19 0.8200
O2 C2 1.208(6)
N4 C21 1.328(6)
N4 C3 1.452(6)
N4 C5 1.469(6)
N1 C2 1.371(7)
N1 C13 1.396(6)
N1 C22 1.431(7)
O1 H1A 0.8500
O1 H1B 0.8500
O21 C21 1.255(7)
C2 C7 1.548(6)
C8 C9 1.385(7)
C8 C13 1.394(7)
C8 C7 1.503(6)
C7 C6 1.545(7)
C7 C3 1.570(6)
C15 C14 1.533(6)
C15 C20 1.539(6)
C15 C16 1.550(7)
C15 H15 0.9800
C13 C12 1.389(8)
C14 C3 1.531(6)
C14 H14A 0.9700
C14 H14B 0.9700
C19 C20 1.508(7)
C19 C18 1.513(8)
C19 H19A 0.9800
C5 C16 1.539(7)
C5 C6 1.545(7)
C5 H5 0.9800
C9 C10 1.397(8)
C9 H9 0.9300
C3 H3 0.9800
C6 H6A 0.9700
C6 H6B 0.9700
C20 H20A 0.9700
C20 H20B 0.9700
C21 H21 0.9300
C16 C17 1.527(8)
C16 H16 0.9800
C12 C11 1.396(8)
C12 H12 0.9300
C17 O17 1.392(10)
C17 H17A 0.9700
C17 H17B 0.9700
C10 C11 1.369(9)
C10 H10 0.9300
C22 H22A 0.9600
C22 H22B 0.9600
C22 H22C 0.9600
C11 H11 0.9300
C18 H18A 0.9600
C18 H18B 0.9600
C18 H18C 0.9600
O17 H17 0.8200

loop_
_geom_torsion_atom_site_label_1
_geom_torsion_atom_site_label_2
_geom_torsion_atom_site_label_3
_geom_torsion_atom_site_label_4
_geom_torsion
C13 N1 C2 O2 -174.9(5)
C22 N1 C2 O2 1.7(8)
C13 N1 C2 C7 6.1(6)
C22 N1 C2 C7 -177.3(5)
C9 C8 C7 C6 -49.8(8)
C13 C8 C7 C6 130.9(4)
C9 C8 C7 C2 -172.5(5)
C13 C8 C7 C2 8.2(5)
C9 C8 C7 C3 74.3(7)
C13 C8 C7 C3 -105.0(4)
O2 C2 C7 C8 172.5(5)
N1 C2 C7 C8 -8.6(5)
O2 C2 C7 C6 42.6(7)
N1 C2 C7 C6 -138.5(4)
O2 C2 C7 C3 -67.4(6)
N1 C2 C7 C3 111.5(4)
C9 C8 C13 C12 -2.2(8)
C7 C8 C13 C12 177.2(5)
C9 C8 C13 N1 175.4(4)
C7 C8 C13 N1 -5.2(6)
C2 N1 C13 C12 176.8(5)
C22 N1 C13 C12 0.4(9)
C2 N1 C13 C8 -0.7(6)
C22 N1 C13 C8 -177.1(5)
C20 C15 C14 C3 -170.3(4)
C16 C15 C14 C3 -40.4(5)
C21 N4 C5 C16 -127.0(5)
C3 N4 C5 C16 77.2(4)
C21 N4 C5 C6 113.3(5)
C3 N4 C5 C6 -42.4(5)
C13 C8 C9 C10 1.6(8)
C7 C8 C9 C10 -177.7(5)
C21 N4 C3 C14 134.3(5)
C5 N4 C3 C14 -69.9(5)
C21 N4 C3 C7 -105.8(5)
C5 N4 C3 C7 49.9(4)
C15 C14 C3 N4 52.5(5)
C15 C14 C3 C7 -58.1(5)
C8 C7 C3 N4 -170.4(4)
C6 C7 C3 N4 -36.8(4)
C2 C7 C3 N4 78.8(4)
C8 C7 C3 C14 -55.0(5)
C6 C7 C3 C14 78.6(4)
C2 C7 C3 C14 -165.8(4)
N4 C5 C6 C7 16.7(5)
C16 C5 C6 C7 -98.4(4)
C8 C7 C6 C5 141.8(4)
C2 C7 C6 C5 -99.9(4)
C3 C7 C6 C5 12.1(4)
O19 C19 C20 C15 54.3(6)
C18 C19 C20 C15 177.4(5)
C14 C15 C20 C19 -172.2(4)
C16 C15 C20 C19 59.5(6)
C3 N4 C21 O21 163.2(6)
C5 N4 C21 O21 12.0(9)
N4 C5 C16 C17 61.3(5)
C6 C5 C16 C17 173.8(4)
N4 C5 C16 C15 -63.3(5)
C6 C5 C16 C15 49.2(5)
C14 C15 C16 C17 -78.5(5)
C20 C15 C16 C17 48.7(6)
C14 C15 C16 C5 44.7(5)
C20 C15 C16 C5 171.9(4)
C8 C13 C12 C11 1.3(8)
N1 C13 C12 C11 -175.9(5)
C5 C16 C17 O17 52.0(7)
C15 C16 C17 O17 174.0(5)
C8 C9 C10 C11 -0.1(9)
C9 C10 C11 C12 -0.9(10)
C13 C12 C11 C10 0.3(9)
